data_7056406
loop_
_publ_author_name
'Zheng, Teng-Fei'
'Yao, Shu-Li'
'Cao, Chen'
'Liu, Sui-Jun'
'Hu, Hui-Kang'
'Zhang, Tao'
'Huang, Hai-Ping'
'Liao, Jin-Sheng'
'Chen, Jing-Lin'
'Wen, He-Rui'

_publ_section_title
;
 Large magnetic entropy changes in three GdIII coordination polymers
 containing GdIII chains
;
_journal_name_full 'New J. Chem.'
_journal_paper_doi 10.1039/C7NJ01463E
_journal_year 2017
_chemical_formula_sum 'C15 H30 Gd2 O18'
_chemical_formula_weight 812.89
_space_group_crystal_system monoclinic
_space_group_IT_number 15
_space_group_name_Hall '-C 2yc'
_space_group_name_H-M_alt 'C 1 2/c 1'
_symmetry_space_group_name_Hall '-C 2yc'
_symmetry_space_group_name_H-M 'C 1 2/c 1'
_atom_sites_solution_hydrogens mixed
_audit_creation_method SHELXL-2016/6
_audit_update_record
;
2017-06-27 deposited with the CCDC.
2017-07-05 downloaded from the CCDC.
;
_cell_angle_alpha 90
_cell_angle_beta 94.281(2)
_cell_angle_gamma 90
_cell_formula_units_Z 4
_cell_length_a 7.9630(9)
_cell_length_b 14.9838(16)
_cell_length_c 19.642(2)
_cell_measurement_reflns_used 5731
_cell_measurement_temperature 293(2)
_cell_measurement_theta_max 27.4685
_cell_measurement_theta_min 3.0135
_cell_volume 2337.1(4)
_computing_cell_refinement 'Bruker SMART'
_computing_data_collection 'Bruker SMART'
_computing_data_reduction 'Bruker SAINT'
_computing_molecular_graphics 'Bruker SHELXTL'
_computing_publication_material 'Bruker SHELXTL'
_computing_structure_refinement 'SHELXL-2016/6 (Sheldrick, 2016)'
_computing_structure_solution 'SHELXL-2016/6 (Sheldrick, 2016)'
_diffrn_ambient_temperature 293(2)
_diffrn_measured_fraction_theta_full 0.999
_diffrn_measured_fraction_theta_max 0.996
_diffrn_measurement_device_type 'D8 QUEST'
_diffrn_measurement_method \w
_diffrn_radiation_type MoK\a
_diffrn_radiation_wavelength 0.71073
_diffrn_reflns_av_R_equivalents 0.0232
_diffrn_reflns_av_unetI/netI 0.0123
_diffrn_reflns_Laue_measured_fraction_full 0.999
_diffrn_reflns_Laue_measured_fraction_max 0.996
_diffrn_reflns_limit_h_max 10
_diffrn_reflns_limit_h_min -10
_diffrn_reflns_limit_k_max 19
_diffrn_reflns_limit_k_min -19
_diffrn_reflns_limit_l_max 25
_diffrn_reflns_limit_l_min -25
_diffrn_reflns_number 23394
_diffrn_reflns_point_group_measured_fraction_full 0.999
_diffrn_reflns_point_group_measured_fraction_max 0.996
_diffrn_reflns_theta_full 25.242
_diffrn_reflns_theta_max 27.617
_diffrn_reflns_theta_min 2.903
_exptl_absorpt_coefficient_mu 5.712
_exptl_absorpt_correction_T_max 0.4386
_exptl_absorpt_correction_T_min 0.3839
_exptl_absorpt_correction_type multi-scan
_exptl_absorpt_process_details 'Sheldrick, G. M. 1996'
_exptl_crystal_colour colorless
_exptl_crystal_density_diffrn 2.310
_exptl_crystal_description block
_exptl_crystal_F_000 1568
_exptl_crystal_size_max 0.24
_exptl_crystal_size_mid 0.22
_exptl_crystal_size_min 0.20
_refine_diff_density_max 0.945
_refine_diff_density_min -0.530
_refine_diff_density_rms 0.101
_refine_ls_extinction_coef 0.00051(3)
_refine_ls_extinction_expression Fc^*^=kFc[1+0.001xFc^2^\l^3^/sin(2\q)]^-1/4^
_refine_ls_extinction_method 'SHELXL-2016/6 (Sheldrick 2016)'
_refine_ls_goodness_of_fit_ref 1.228
_refine_ls_hydrogen_treatment constr
_refine_ls_matrix_type full
_refine_ls_number_parameters 160
_refine_ls_number_reflns 2710
_refine_ls_number_restraints 0
_refine_ls_restrained_S_all 1.228
_refine_ls_R_factor_all 0.0240
_refine_ls_R_factor_gt 0.0219
_refine_ls_shift/su_max 0.003
_refine_ls_shift/su_mean 0.000
_refine_ls_structure_factor_coef Fsqd
_refine_ls_weighting_details 'w=1/[\s^2^(Fo^2^)+(0.0031P)^2^+16.0000P] where P=(Fo^2^+2Fc^2^)/3'
_refine_ls_weighting_scheme calc
_refine_ls_wR_factor_gt 0.0420
_refine_ls_wR_factor_ref 0.0425
_reflns_Friedel_coverage 0.000
_reflns_number_gt 2583
_reflns_number_total 2710
_reflns_threshold_expression 'I > 2\s(I)'
_cod_data_source_file c7nj01463e2.cif
_cod_data_source_block 3
_cod_depositor_comments
;
The following automatic conversions were performed:

'_exptl_absorpt_correction_type' value 'Multi-scan' changed to
'multi-scan' according to
/home/data/users/saulius/crontab/automatic-downloads/rss-feeds/RSC/lib/dictionaries/cif_core.dic
dictionary named 'cif_core.dic' version 2.4.2 from 2011-04-26.

Automatic conversion script
Id: cif_fix_values 4973 2017-02-22 13:04:09Z antanas 
;
_cod_database_code 7056406
_shelx_shelxl_version_number 2016/6
_shelx_space_group_comment
;
The symmetry employed for this shelxl refinement is uniquely defined
by the following loop, which should always be used as a source of
symmetry information in preference to the above space-group names.
They are only intended as comments.
;

loop_
_space_group_symop_operation_xyz
'x, y, z'
'-x, y, -z+1/2'
'x+1/2, y+1/2, z'
'-x+1/2, y+1/2, -z+1/2'
'-x, -y, -z'
'x, -y, z-1/2'
'-x+1/2, -y+1/2, -z'
'x+1/2, -y+1/2, z-1/2'

loop_
_atom_site_label
_atom_site_type_symbol
_atom_site_fract_x
_atom_site_fract_y
_atom_site_fract_z
_atom_site_U_iso_or_equiv
_atom_site_adp_type
_atom_site_occupancy
_atom_site_site_symmetry_order
_atom_site_calc_flag
_atom_site_refinement_flags_posn
_atom_site_refinement_flags_adp
_atom_site_refinement_flags_occupancy
_atom_site_disorder_assembly
_atom_site_disorder_group
O6 O -0.0084(3) 0.54486(16) 0.56100(12) 0.0199(5) Uani 1 1 d . . . . .
O5 O -0.2655(3) 0.54760(18) 0.59271(13) 0.0271(6) Uani 1 1 d . . . . .
C8 C -0.1165(4) 0.5732(2) 0.60063(16) 0.0151(6) Uani 1 1 d . . . . .
O2W O 0.1107(13) 0.9077(4) 0.7007(3) 0.182(4) Uani 1 1 d . . . . .
H2WA H 0.109857 0.910325 0.657434 0.273 Uiso 1 1 d R U . . .
H2WB H 0.213717 0.918025 0.713934 0.273 Uiso 0.5 1 d R U P A 2
H2W H 0.042957 0.907735 0.732154 0.273 Uiso 0.5 1 d R U P B -1
O3W O 0.3745(13) 0.9293(6) 0.7833(5) 0.212(5) Uani 1 1 d . . . . .
H3WA H 0.375403 0.963763 0.819323 0.318 Uiso 1 1 d R U . . .
H3WB H 0.292834 0.922732 0.748843 0.318 Uiso 0.5 1 d R U P C 1
H3W H 0.461403 0.929343 0.760653 0.318 Uiso 0.5 1 d R U P D -1
O3 O -0.2672(3) 0.88554(16) 0.55826(14) 0.0244(5) Uani 1 1 d . . . . .
Gd1 Gd 0.24451(2) 0.96292(2) 0.48803(2) 0.01327(6) Uani 1 1 d . . . . .
O1 O 0.1670(3) 0.82267(16) 0.42806(12) 0.0220(5) Uani 1 1 d . . . . .
O4 O -0.0128(3) 0.92154(15) 0.53336(12) 0.0200(5) Uani 1 1 d . . . . .
O2 O 0.1487(3) 0.94643(15) 0.36857(12) 0.0241(5) Uani 1 1 d . . . . .
O1W O 0.3833(3) 0.85459(16) 0.56120(13) 0.0261(6) Uani 1 1 d . . . . .
H1WA H 0.488161 0.856031 0.573670 0.039 Uiso 1 1 d R U . . .
H1WB H 0.358521 0.799811 0.561800 0.039 Uiso 1 1 d R U . . .
C1 C 0.1308(4) 0.8629(2) 0.37155(17) 0.0164(6) Uani 1 1 d . . . . .
C7 C -0.0701(4) 0.6406(2) 0.65543(16) 0.0188(7) Uani 1 1 d . . . . .
H7A H 0.051523 0.643793 0.663103 0.023 Uiso 1 1 calc R U . . .
H7B H -0.115195 0.622036 0.697716 0.023 Uiso 1 1 calc R U . . .
C2 C 0.0734(4) 0.8095(2) 0.30906(17) 0.0210(7) Uani 1 1 d . . . . .
H2A H -0.010905 0.766809 0.321231 0.025 Uiso 1 1 calc R U . . .
H2B H 0.168436 0.776122 0.294211 0.025 Uiso 1 1 calc R U . . .
C6 C -0.1400(5) 0.7332(2) 0.6348(2) 0.0258(8) Uani 1 1 d . . . . .
H6A H -0.258973 0.727843 0.620743 0.031 Uiso 1 1 calc R U . . .
H6B H -0.128895 0.772424 0.674175 0.031 Uiso 1 1 calc R U . . .
C5 C -0.0503(5) 0.7744(2) 0.5774(2) 0.0262(8) Uani 1 1 d . . . . .
H5A H 0.068736 0.778954 0.591568 0.031 Uiso 1 1 calc R U . . .
H5B H -0.061734 0.734845 0.538217 0.031 Uiso 1 1 calc R U . . .
C3 C 0.000000 0.8662(3) 0.250000 0.0239(10) Uani 1 2 d S T P . .
H3A H 0.087550 0.904249 0.234172 0.029 Uiso 0.5 1 calc R U P . .
H3B H -0.087551 0.904249 0.265827 0.029 Uiso 0.5 1 calc R U P . .
C4 C -0.1144(4) 0.8652(2) 0.55599(16) 0.0156(6) Uani 1 1 d . . . . .

loop_
_atom_site_aniso_label
_atom_site_aniso_U_11
_atom_site_aniso_U_22
_atom_site_aniso_U_33
_atom_site_aniso_U_23
_atom_site_aniso_U_13
_atom_site_aniso_U_12
O6 0.0173(11) 0.0211(12) 0.0218(12) -0.0036(10) 0.0050(9) 0.0003(10)
O5 0.0165(11) 0.0365(15) 0.0288(14) -0.0130(11) 0.0056(10) -0.0075(11)
C8 0.0165(15) 0.0150(14) 0.0140(15) 0.0017(11) 0.0017(12) 0.0006(12)
O2W 0.424(14) 0.060(3) 0.061(3) -0.005(3) 0.003(5) -0.030(6)
O3W 0.267(12) 0.179(9) 0.203(9) -0.054(7) 0.111(8) -0.005(8)
O3 0.0104(10) 0.0194(12) 0.0437(16) 0.0046(11) 0.0041(10) -0.0002(9)
Gd1 0.01070(8) 0.01218(8) 0.01694(9) 0.00032(6) 0.00106(5) -0.00040(6)
O1 0.0301(13) 0.0185(12) 0.0167(12) 0.0006(9) -0.0035(10) -0.0014(10)
O4 0.0161(11) 0.0163(11) 0.0282(13) 0.0031(9) 0.0052(9) -0.0018(9)
O2 0.0332(14) 0.0160(12) 0.0221(13) 0.0016(9) -0.0034(10) -0.0011(10)
O1W 0.0230(12) 0.0180(12) 0.0360(15) 0.0078(10) -0.0065(11) -0.0036(10)
C1 0.0120(14) 0.0190(15) 0.0179(16) -0.0005(12) -0.0003(12) 0.0006(12)
C7 0.0242(16) 0.0187(16) 0.0133(16) -0.0014(12) 0.0003(12) -0.0013(13)
C2 0.0221(16) 0.0203(16) 0.0199(17) -0.0017(13) -0.0019(13) -0.0007(13)
C6 0.0298(19) 0.0154(17) 0.034(2) -0.0007(14) 0.0129(16) 0.0020(14)
C5 0.0232(17) 0.0143(16) 0.043(2) 0.0077(15) 0.0131(16) 0.0048(13)
C3 0.031(3) 0.021(2) 0.019(2) 0.000 -0.005(2) 0.000
C4 0.0157(14) 0.0131(14) 0.0179(16) 0.0006(11) 0.0012(12) -0.0015(12)

loop_
_atom_type_symbol
_atom_type_description
_atom_type_scat_dispersion_real
_atom_type_scat_dispersion_imag
_atom_type_scat_source
C C 0.0033 0.0016 'International Tables Vol C Tables 4.2.6.8 and 6.1.1.4'
H H 0.0000 0.0000 'International Tables Vol C Tables 4.2.6.8 and 6.1.1.4'
Gd Gd -0.1653 3.9035 'International Tables Vol C Tables 4.2.6.8 and 6.1.1.4'
O O 0.0106 0.0060 'International Tables Vol C Tables 4.2.6.8 and 6.1.1.4'

loop_
_geom_angle_atom_site_label_1
_geom_angle_atom_site_label_2
_geom_angle_atom_site_label_3
_geom_angle
_geom_angle_site_symmetry_1
_geom_angle_site_symmetry_3
C8 O6 Gd1 156.9(2) . 7_566
C8 O6 Gd1 88.66(18) . 3_445
Gd1 O6 Gd1 113.66(9) 7_566 3_445
C8 O5 Gd1 100.1(2) . 3_445
O5 C8 O6 120.1(3) . .
O5 C8 C7 118.5(3) . .
O6 C8 C7 121.3(3) . .
O5 C8 Gd1 54.97(16) . 3_445
O6 C8 Gd1 65.37(17) . 3_445
C7 C8 Gd1 170.1(2) . 3_445
C4 O3 Gd1 96.51(19) . 5_576
O4 Gd1 O6 162.04(8) . 7_566
O4 Gd1 O1W 88.30(8) . .
O6 Gd1 O1W 80.04(9) 7_566 .
O4 Gd1 O5 74.62(8) . 3
O6 Gd1 O5 117.09(8) 7_566 3
O1W Gd1 O5 83.57(9) . 3
O4 Gd1 O2 96.78(9) . .
O6 Gd1 O2 80.03(8) 7_566 .
O1W Gd1 O2 127.74(8) . .
O5 Gd1 O2 147.85(9) 3 .
O4 Gd1 O3 117.96(8) . 5_576
O6 Gd1 O3 78.70(8) 7_566 5_576
O1W Gd1 O3 143.96(8) . 5_576
O5 Gd1 O3 80.68(9) 3 5_576
O2 Gd1 O3 76.27(8) . 5_576
O4 Gd1 O1 76.38(8) . .
O6 Gd1 O1 87.82(8) 7_566 .
O1W Gd1 O1 78.22(8) . .
O5 Gd1 O1 146.02(8) 3 .
O2 Gd1 O1 53.22(8) . .
O3 Gd1 O1 129.31(8) 5_576 .
O4 Gd1 O4 66.68(9) . 5_576
O6 Gd1 O4 128.21(8) 7_566 5_576
O1W Gd1 O4 149.46(8) . 5_576
O5 Gd1 O4 73.39(8) 3 5_576
O2 Gd1 O4 74.78(8) . 5_576
O3 Gd1 O4 51.83(7) 5_576 5_576
O1 Gd1 O4 110.42(8) . 5_576
O4 Gd1 O6 123.01(8) . 3
O6 Gd1 O6 66.34(9) 7_566 3
O1W Gd1 O6 72.37(8) . 3
O5 Gd1 O6 50.80(7) 3 3
O2 Gd1 O6 137.59(8) . 3
O3 Gd1 O6 72.53(8) 5_576 3
O1 Gd1 O6 143.45(8) . 3
O4 Gd1 O6 105.93(7) 5_576 3
O4 Gd1 C1 86.09(9) . .
O6 Gd1 C1 83.43(8) 7_566 .
O1W Gd1 C1 103.48(9) . .
O5 Gd1 C1 159.35(8) 3 .
O2 Gd1 C1 26.39(9) . .
O3 Gd1 C1 102.60(9) 5_576 .
O1 Gd1 C1 26.83(8) . .
O4 Gd1 C1 92.43(8) 5_576 .
O6 Gd1 C1 149.78(8) 3 .
O4 Gd1 C4 92.58(8) . 5_576
O6 Gd1 C4 103.33(9) 7_566 5_576
O1W Gd1 C4 158.20(9) . 5_576
O5 Gd1 C4 75.69(9) 3 5_576
O2 Gd1 C4 73.80(8) . 5_576
O3 Gd1 C4 25.67(8) 5_576 5_576
O1 Gd1 C4 123.13(8) . 5_576
O4 Gd1 C4 26.16(8) 5_576 5_576
O6 Gd1 C4 89.08(8) 3 5_576
C1 Gd1 C4 98.31(9) . 5_576
O4 Gd1 C8 98.80(9) . 3
O6 Gd1 C8 92.18(8) 7_566 3
O1W Gd1 C8 78.21(9) . 3
O5 Gd1 C8 24.90(8) 3 3
O2 Gd1 C8 150.10(8) . 3
O3 Gd1 C8 73.90(9) 5_576 3
O1 Gd1 C8 156.06(8) . 3
O4 Gd1 C8 88.24(8) 5_576 3
O6 Gd1 C8 25.97(8) 3 3
C1 Gd1 C8 174.91(9) . 3
C4 Gd1 C8 80.14(9) 5_576 3
C1 O1 Gd1 92.58(19) . .
C4 O4 Gd1 153.2(2) . .
C4 O4 Gd1 92.14(18) . 5_576
Gd1 O4 Gd1 113.32(9) . 5_576
C1 O2 Gd1 94.9(2) . .
O2 C1 O1 119.3(3) . .
O2 C1 C2 121.2(3) . .
O1 C1 C2 119.5(3) . .
O2 C1 Gd1 58.75(17) . .
O1 C1 Gd1 60.59(16) . .
C2 C1 Gd1 178.9(2) . .
C8 C7 C6 110.7(3) . .
C1 C2 C3 113.6(3) . .
C5 C6 C7 112.5(3) . .
C4 C5 C6 114.1(3) . .
C2 C3 C2 112.0(4) . 2
O3 C4 O4 119.5(3) . .
O3 C4 C5 121.3(3) . .
O4 C4 C5 119.1(3) . .
O3 C4 Gd1 57.82(16) . 5_576
O4 C4 Gd1 61.70(16) . 5_576
C5 C4 Gd1 178.3(2) . 5_576

loop_
_geom_bond_atom_site_label_1
_geom_bond_atom_site_label_2
_geom_bond_distance
_geom_bond_site_symmetry_2
O6 C8 1.276(4) .
O6 Gd1 2.379(2) 7_566
O6 Gd1 2.648(2) 3_445
O5 C8 1.246(4) .
O5 Gd1 2.422(2) 3_445
C8 C7 1.502(4) .
C8 Gd1 2.912(3) 3_445
O3 C4 1.258(4) .
O3 Gd1 2.458(2) 5_576
Gd1 O4 2.377(2) .
Gd1 O1W 2.384(2) .
Gd1 O2 2.425(2) .
Gd1 O1 2.465(2) .
Gd1 O4 2.542(2) 5_576
Gd1 C1 2.827(3) .
Gd1 C4 2.885(3) 5_576
O1 C1 1.277(4) .
O4 C4 1.273(4) .
O2 C1 1.261(4) .
C1 C2 1.507(4) .
C7 C6 1.538(5) .
C2 C3 1.519(4) .
C6 C5 1.511(5) .
C5 C4 1.502(4) .
